data_2200350
loop_
_publ_author_name
'Baker, L-J.'
'Copp, Brent R.'
'Rickard, Clifton E. F.'

_publ_section_title
;
 2'-Amino-3',5'-dibromoacetophenone
;
_journal_issue 6
_journal_name_full 'Acta Crystallographica Section E'
_journal_page_first o538
_journal_page_last o539
_journal_paper_doi 10.1107/S1600536801008388
_journal_volume 57
_journal_year 2001
_chemical_formula_moiety 'C8 H7 Br2 N O'
_chemical_formula_sum 'C8 H7 Br2 N O'
_chemical_formula_weight 292.97
_chemical_name_systematic
;
 2'-amino-3',5'-dibromoacetophenone
;
_space_group_IT_number 14
_symmetry_cell_setting monoclinic
_symmetry_space_group_name_Hall '-P 2ybc'
_symmetry_space_group_name_H-M 'P 1 21/c 1'
_audit_creation_method SHELXL-97
_cell_angle_alpha 90
_cell_angle_beta 92.02(4)
_cell_angle_gamma 90
_cell_formula_units_Z 4
_cell_length_a 9.147(6)
_cell_length_b 10.138(7)
_cell_length_c 9.699(8)
_cell_measurement_reflns_used 4466
_cell_measurement_temperature 203(2)
_cell_measurement_theta_max 25
_cell_measurement_theta_min 2
_cell_volume 898.9(11)
_computing_cell_refinement SMART
_computing_data_collection 'SMART (Siemens, 1995)'
_computing_data_reduction 'SAINT  (Siemens, 1995)'
_computing_molecular_graphics 'SHELXTL (Siemens, 1994)'
_computing_publication_material SHELXL97
_computing_structure_refinement 'SHELXL97 (Sheldrick, 1997)'
_computing_structure_solution 'SHELXS (Sheldrick, 1990)'
_diffrn_ambient_temperature 203(2)
_diffrn_measured_fraction_theta_full .951
_diffrn_measured_fraction_theta_max .951
_diffrn_measurement_device_type 'Siemens SMART'
_diffrn_measurement_method 'Area detector \w scans'
_diffrn_radiation_monochromator graphite
_diffrn_radiation_source 'fine-focus sealed tube'
_diffrn_radiation_type MoK\a
_diffrn_radiation_wavelength .71073
_diffrn_reflns_av_R_equivalents .023
_diffrn_reflns_av_sigmaI/netI .026
_diffrn_reflns_limit_h_max 11
_diffrn_reflns_limit_h_min -11
_diffrn_reflns_limit_k_max 12
_diffrn_reflns_limit_k_min 0
_diffrn_reflns_limit_l_max 12
_diffrn_reflns_limit_l_min 0
_diffrn_reflns_number 5582
_diffrn_reflns_theta_full 25.0
_diffrn_reflns_theta_max 25
_diffrn_reflns_theta_min 2.2
_diffrn_standards_decay_% '< 2'
_exptl_absorpt_coefficient_mu 8.966
_exptl_absorpt_correction_T_max .213
_exptl_absorpt_correction_T_min .145
_exptl_absorpt_correction_type multi-scan
_exptl_absorpt_process_details '(Blessing, 1995)'
_exptl_crystal_colour yellow
_exptl_crystal_density_diffrn 2.165
_exptl_crystal_density_method 'not measured'
_exptl_crystal_description tablet
_exptl_crystal_F_000 560
_exptl_crystal_size_max .35
_exptl_crystal_size_mid .25
_exptl_crystal_size_min .25
_refine_diff_density_max .94
_refine_diff_density_min -.41
_refine_ls_extinction_method none
_refine_ls_goodness_of_fit_ref 1.06
_refine_ls_hydrogen_treatment constr
_refine_ls_matrix_type full
_refine_ls_number_parameters 130
_refine_ls_number_reflns 1841
_refine_ls_number_restraints 0
_refine_ls_restrained_S_all 1.06
_refine_ls_R_factor_all .026
_refine_ls_R_factor_gt .023
_refine_ls_shift/su_max .004
_refine_ls_shift/su_mean .001
_refine_ls_structure_factor_coef Fsqd
_refine_ls_weighting_details 'calc w=1/[\s^2^(Fo^2^)+(0.0424P)^2^] where P=(Fo^2^+2Fc^2^)/3'
_refine_ls_weighting_scheme sigma
_refine_ls_wR_factor_ref .061
_reflns_number_gt 1444
_reflns_number_total 1582
_reflns_threshold_expression >2sigma(I)
_cod_data_source_file tk6020.cif
_cod_data_source_block I
_cod_depositor_comments
;
The following automatic conversions were performed:
'_symmetry_cell_setting' value 'Monoclinic' changed to 'monoclinic'
according to '/home/saulius/struct/CIF-dictionaries/cif_core.dic'
dictionary named 'cif_core.dic' version 2.4.1 from 2010-06-29.

Automatic conversion script
Id: cif_fix_enum 1527 2010-12-29 10:47:43Z saulius 

The following automatic conversions were performed:

'_symmetry_cell_setting' value 'Monoclinic' changed to 'monoclinic'
according to /home/saulius/struct/CIF-dictionaries/cif_core.dic
dictionary named 'cif_core.dic' version 2.4.1 from
2010-06-29.

'_exptl_absorpt_correction_type' value 'Multi-scan'
changed to 'multi-scan' according to
/home/saulius/struct/CIF-dictionaries/cif_core.dic dictionary named
'cif_core.dic' version 2.4.1 from 2010-06-29.

Automatic conversion script
Id: cif_fix_values 1715 2011-07-08 13:25:40Z adriana 
;
_cod_original_sg_symbol_H-M 'P 21/c'
_cod_database_code 2200350
_cod_database_fobs_code 2200350

loop_
_symmetry_equiv_pos_as_xyz
'x, y, z'
'-x, y+1/2, -z+1/2'
'-x, -y, -z'
'x, -y-1/2, z-1/2'

loop_
_atom_site_label
_atom_site_fract_x
_atom_site_fract_y
_atom_site_fract_z
_atom_site_U_iso_or_equiv
_atom_site_adp_type
_atom_site_calc_flag
_atom_site_refinement_flags
_atom_site_occupancy
_atom_site_disorder_assembly
_atom_site_disorder_group
_atom_site_type_symbol
Br1 .35068(3) .11023(3) .51096(3) .02669(12) Uani d . 1 . . Br
Br2 -.01602(3) .44704(3) .19031(3) .02803(12) Uani d . 1 . . Br
N .4348(3) .3679(2) .6575(2) .0256(5) Uani d . 1 . . N
H0A .4686 .2889 .6729 .031 Uiso calc R 1 . . H
H0B .4670 .4338 .7073 .031 Uiso calc R 1 . . H
O .4142(2) .62634(19) .7003(2) .0319(5) Uani d . 1 . . O
C1 .2740(3) .5160(3) .5255(3) .0186(5) Uani d . 1 . . C
C2 .3325(3) .3883(3) .5562(3) .0186(5) Uani d . 1 . . C
C3 .2783(3) .2829(3) .4738(3) .0193(5) Uani d . 1 . . C
C4 .1775(3) .2984(3) .3667(3) .0213(6) Uani d . 1 . . C
H4 .1458 .2255 .3137 .026 Uiso calc R 1 . . H
C5 .1233(3) .4244(3) .3381(3) .0205(6) Uani d . 1 . . C
C6 .1701(3) .5311(3) .4164(3) .0204(6) Uani d . 1 . . C
H6 .1318 .6153 .3964 .025 Uiso calc R 1 . . H
C7 .3213(3) .6334(3) .6057(3) .0217(6) Uani d . 1 . . C
C8 .2545(3) .7662(3) .5711(3) .0289(7) Uani d . 1 . . C
H8A .2928 .8318 .6357 .043 Uiso calc R 1 . . H
H8B .1490 .7611 .5774 .043 Uiso calc R 1 . . H
H8C .2788 .7910 .4781 .043 Uiso calc R 1 . . H

loop_
_atom_site_aniso_label
_atom_site_aniso_U_11
_atom_site_aniso_U_22
_atom_site_aniso_U_33
_atom_site_aniso_U_12
_atom_site_aniso_U_13
_atom_site_aniso_U_23
Br1 .03645(19) .01505(18) .02804(18) .00468(11) -.00628(13) .00120(10)
Br2 .03017(19) .0288(2) .02401(18) .00073(11) -.01479(12) .00008(11)
N .0346(13) .0180(12) .0232(12) .0024(10) -.0132(10) -.0005(9)
O .0413(13) .0228(11) .0302(11) -.0009(9) -.0189(10) -.0035(9)
C1 .0209(13) .0166(13) .0181(13) -.0015(10) -.0025(10) .0009(10)
C2 .0202(13) .0176(14) .0178(13) .0000(10) -.0023(11) .0020(10)
C3 .0244(13) .0153(13) .0182(13) .0024(10) -.0015(10) .0009(10)
C4 .0249(13) .0168(14) .0218(14) -.0018(11) -.0020(11) -.0042(11)
C5 .0227(14) .0227(14) .0156(13) -.0001(11) -.0046(11) .0009(11)
C6 .0258(14) .0156(13) .0195(13) .0002(11) -.0027(11) .0034(10)
C7 .0260(14) .0164(13) .0223(13) -.0021(11) -.0053(11) .0023(11)
C8 .0363(16) .0168(14) .0327(16) -.0005(12) -.0133(13) -.0020(12)

loop_
_atom_type_symbol
_atom_type_description
_atom_type_scat_dispersion_real
_atom_type_scat_dispersion_imag
_atom_type_scat_source
C C .0033 .0016 'International Tables Vol C Tables 4.2.6.8 and 6.1.1.4'
H H .0000 .0000 'International Tables Vol C Tables 4.2.6.8 and 6.1.1.4'
N N .0061 .0033 'International Tables Vol C Tables 4.2.6.8 and 6.1.1.4'
O O .0106 .0060 'International Tables Vol C Tables 4.2.6.8 and 6.1.1.4'
Br Br -.2901 2.4595 'International Tables Vol C Tables 4.2.6.8 and 6.1.1.4'

loop_
_geom_angle_atom_site_label_1
_geom_angle_atom_site_label_2
_geom_angle_atom_site_label_3
_geom_angle
C2 N H0A 120.0
C2 N H0B 120.0
H0A N H0B 120.0
C6 C1 C2 119.6(2)
C6 C1 C7 119.1(2)
C2 C1 C7 121.3(2)
N C2 C3 121.1(2)
N C2 C1 122.4(2)
C3 C2 C1 116.5(2)
C4 C3 C2 123.6(2)
C4 C3 Br1 118.0(2)
C2 C3 Br1 118.41(19)
C3 C4 C5 118.7(2)
C3 C4 H4 120.7
C5 C4 H4 120.7
C6 C5 C4 120.5(2)
C6 C5 Br2 120.5(2)
C4 C5 Br2 119.0(2)
C5 C6 C1 121.1(3)
C5 C6 H6 119.4
C1 C6 H6 119.4
O C7 C1 121.8(3)
O C7 C8 118.7(2)
C1 C7 C8 119.5(2)
C7 C8 H8A 109.5
C7 C8 H8B 109.5
H8A C8 H8B 109.5
C7 C8 H8C 109.5
H8A C8 H8C 109.5
H8B C8 H8C 109.5

loop_
_geom_bond_atom_site_label_1
_geom_bond_atom_site_label_2
_geom_bond_site_symmetry_2
_geom_bond_distance
_geom_bond_publ_flag
Br1 C3 . 1.901(3) ?
Br2 C5 . 1.898(3) ?
N C2 . 1.348(4) ?
N H0A . .8700 ?
N H0B . .8700 ?
O C7 . 1.231(4) ?
C1 C6 . 1.406(4) ?
C1 C2 . 1.428(4) ?
C1 C7 . 1.478(4) ?
C2 C3 . 1.414(4) ?
C3 C4 . 1.373(4) ?
C4 C5 . 1.395(4) ?
C4 H4 . .9400 ?
C5 C6 . 1.381(4) ?
C6 H6 . .9400 ?
C7 C8 . 1.512(4) ?
C8 H8A . .9700 ?
C8 H8B . .9700 ?
C8 H8C . .9700 ?

loop_
_geom_hbond_atom_site_label_D
_geom_hbond_atom_site_label_H
_geom_hbond_atom_site_label_A
_geom_hbond_site_symmetry_A
_geom_hbond_distance_DH
_geom_hbond_distance_HA
_geom_hbond_distance_DA
_geom_hbond_angle_DHA
N H0b O . .87 2.01 2.660(4) 131
N H0a O 2_646 .87 2.30 3.110(3) 155
N H0a Br1 . .87 2.61 3.059(3) 114

loop_
_cod_related_entry_id
_cod_related_entry_database
_cod_related_entry_code
1 ChemSpider 8860436
